data_7207232
loop_
_publ_author_name
'Li, Xiao-Zeng'
'Hao, Peng-Peng'
'Wang, Dan'
'Zhang, Wen-Qin'
'Zhu, Li-Na'

_publ_section_title
;
 New metalloligands suitable for the construction of polynuclear complexes
 and coordination polymers with exposed metal sites
;
_journal_issue 2
_journal_name_full CrystEngComm
_journal_page_first 366
_journal_paper_doi 10.1039/c1ce06273e
_journal_volume 14
_journal_year 2012
_chemical_formula_sum 'C30 H30 Cd N6 Ni O10'
_chemical_formula_weight 805.71
_chemical_name_systematic
;
?
;
_space_group_IT_number 14
_symmetry_cell_setting monoclinic
_symmetry_space_group_name_Hall '-P 2yn'
_symmetry_space_group_name_H-M 'P 1 21/n 1'
_atom_sites_solution_hydrogens geom
_atom_sites_solution_primary direct
_atom_sites_solution_secondary difmap
_audit_creation_method SHELXL-97
_cell_angle_alpha 90.00
_cell_angle_beta 92.756(3)
_cell_angle_gamma 90.00
_cell_formula_units_Z 4
_cell_length_a 11.1075(17)
_cell_length_b 14.004(2)
_cell_length_c 19.542(3)
_cell_measurement_reflns_used 10695
_cell_measurement_temperature 113(2)
_cell_measurement_theta_max 27.9
_cell_measurement_theta_min 1.8
_cell_volume 3036.2(8)
_computing_cell_refinement CrystalClear
_computing_data_collection CrystalClear
_computing_data_reduction CrystalClear
_computing_molecular_graphics 'Bruker SHELXTL'
_computing_publication_material 'CrystalStructure 3.8'
_computing_structure_refinement 'SHELXL-97 (Sheldrick, 1997)'
_computing_structure_solution 'SHELXS-97 (Sheldrick, 1990)'
_diffrn_ambient_temperature 113(2)
_diffrn_detector_area_resol_mean 14.63
_diffrn_measured_fraction_theta_full 0.998
_diffrn_measured_fraction_theta_max 0.998
_diffrn_measurement_device_type 'Rigaku Saturn CCD area detector'
_diffrn_measurement_method '\w and \f scans'
_diffrn_radiation_monochromator multilayer
_diffrn_radiation_source 'rotating anode'
_diffrn_radiation_type MoK\a
_diffrn_radiation_wavelength 0.71073
_diffrn_reflns_av_R_equivalents 0.0280
_diffrn_reflns_av_sigmaI/netI 0.0286
_diffrn_reflns_limit_h_max 14
_diffrn_reflns_limit_h_min -14
_diffrn_reflns_limit_k_max 18
_diffrn_reflns_limit_k_min -18
_diffrn_reflns_limit_l_max 25
_diffrn_reflns_limit_l_min -25
_diffrn_reflns_number 28616
_diffrn_reflns_theta_full 27.88
_diffrn_reflns_theta_max 27.88
_diffrn_reflns_theta_min 1.79
_diffrn_standards_decay_% 0
_diffrn_standards_interval_count 0
_diffrn_standards_interval_time 0
_diffrn_standards_number 0
_exptl_absorpt_coefficient_mu 1.391
_exptl_absorpt_correction_T_max 0.8509
_exptl_absorpt_correction_T_min 0.7684
_exptl_absorpt_correction_type multi-scan
_exptl_absorpt_process_details CrystalClear
_exptl_crystal_colour Red
_exptl_crystal_density_diffrn 1.763
_exptl_crystal_density_method 'not measured'
_exptl_crystal_description Prism
_exptl_crystal_F_000 1632
_exptl_crystal_size_max 0.20
_exptl_crystal_size_mid 0.18
_exptl_crystal_size_min 0.12
_refine_diff_density_max 0.443
_refine_diff_density_min -0.665
_refine_diff_density_rms 0.074
_refine_ls_extinction_method none
_refine_ls_goodness_of_fit_ref 1.030
_refine_ls_hydrogen_treatment mixed
_refine_ls_matrix_type full
_refine_ls_number_parameters 453
_refine_ls_number_reflns 7248
_refine_ls_number_restraints 6
_refine_ls_restrained_S_all 1.030
_refine_ls_R_factor_all 0.0275
_refine_ls_R_factor_gt 0.0221
_refine_ls_shift/su_max 0.005
_refine_ls_shift/su_mean 0.000
_refine_ls_structure_factor_coef Fsqd
_refine_ls_weighting_details 'calc w=1/[\s^2^(Fo^2^)+(0.0327P)^2^+0.0000P] where P=(Fo^2^+2Fc^2^)/3'
_refine_ls_weighting_scheme calc
_refine_ls_wR_factor_gt 0.0563
_refine_ls_wR_factor_ref 0.0581
_reflns_number_gt 6074
_reflns_number_total 7248
_reflns_threshold_expression >2sigma(I)
_cod_data_source_file c1ce06273e.txt
_cod_data_source_block compound_5
_cod_depositor_comments
;
The following automatic conversions were performed:

'_symmetry_cell_setting' value 'Monoclinic' changed to 'monoclinic'
according to /home/saulius/struct/CIF-dictionaries/cif_core.dic
dictionary named 'cif_core.dic' version 2.4.1 from
2010-06-29.

'_exptl_absorpt_correction_type' value 'MULTI-SCAN'
changed to 'multi-scan' according to
/home/saulius/struct/CIF-dictionaries/cif_core.dic dictionary named
'cif_core.dic' version 2.4.1 from 2010-06-29.

Automatic conversion script
Id: cif_fix_values 1715 2011-07-08 13:25:40Z adriana 
;
_cod_original_sg_symbol_H-M P2(1)/n
_cod_database_code 7207232

loop_
_symmetry_equiv_pos_as_xyz
'x, y, z'
'-x+1/2, y+1/2, -z+1/2'
'-x, -y, -z'
'x-1/2, -y-1/2, z-1/2'

loop_
_atom_site_label
_atom_site_type_symbol
_atom_site_fract_x
_atom_site_fract_y
_atom_site_fract_z
_atom_site_U_iso_or_equiv
_atom_site_adp_type
_atom_site_occupancy
_atom_site_symmetry_multiplicity
_atom_site_calc_flag
_atom_site_refinement_flags
Cd1 Cd 0.667040(10) 0.213220(8) 0.019689(6) 0.01072(4) Uani 1 1 d .
Ni1 Ni 0.648938(18) 0.286602(13) 0.294896(10) 0.00874(5) Uani 1 1 d .
O1 O 0.54166(11) 0.22242(7) 0.11024(6) 0.0138(2) Uani 1 1 d .
O2 O 0.77947(11) 0.27815(8) 0.11564(6) 0.0139(2) Uani 1 1 d .
O3 O 0.31037(11) 0.12215(8) 0.41210(6) 0.0153(2) Uani 1 1 d .
O4 O 0.33314(10) 0.27051(8) 0.45648(6) 0.0132(2) Uani 1 1 d .
O5 O 0.91840(11) 0.40471(8) 0.47883(6) 0.0175(3) Uani 1 1 d .
O6 O 1.04841(10) 0.31331(8) 0.42420(6) 0.0153(2) Uani 1 1 d .
O7 O 0.71846(12) 0.06329(9) 0.04668(8) 0.0265(3) Uani 1 1 d D
O8 O 0.61507(11) 0.36830(8) -0.00544(6) 0.0173(3) Uani 1 1 d D
N1 N 0.53519(12) 0.27210(9) 0.22351(7) 0.0098(3) Uani 1 1 d .
N2 N 0.54855(12) 0.23703(9) 0.36084(7) 0.0097(3) Uani 1 1 d .
N3 N 0.76889(12) 0.29269(8) 0.36497(7) 0.0106(3) Uani 1 1 d .
N4 N 0.75171(12) 0.32685(9) 0.22806(6) 0.0106(3) Uani 1 1 d .
C1 C 0.58728(14) 0.25544(11) 0.16421(8) 0.0109(3) Uani 1 1 d .
C2 C 0.71925(15) 0.28725(10) 0.16742(8) 0.0108(3) Uani 1 1 d .
C3 C 0.41003(14) 0.27489(10) 0.22915(8) 0.0103(3) Uani 1 1 d .
C4 C 0.33327(15) 0.29562(11) 0.17241(9) 0.0144(3) Uani 1 1 d .
H4 H 0.3646 0.3003 0.1293 0.017 Uiso 1 1 calc R
C5 C 0.21152(15) 0.30919(12) 0.17956(9) 0.0161(3) Uani 1 1 d .
H5 H 0.1618 0.3248 0.1415 0.019 Uiso 1 1 calc R
C6 C 0.16298(16) 0.29965(11) 0.24343(9) 0.0172(4) Uani 1 1 d .
H6 H 0.0808 0.3087 0.2481 0.021 Uiso 1 1 calc R
C7 C 0.23561(15) 0.27698(11) 0.29935(9) 0.0139(3) Uani 1 1 d .
H7 H 0.2017 0.2698 0.3416 0.017 Uiso 1 1 calc R
C8 C 0.36132(14) 0.26408(11) 0.29453(8) 0.0103(3) Uani 1 1 d .
C9 C 0.43116(15) 0.23524(10) 0.35604(8) 0.0098(3) Uani 1 1 d .
C10 C 0.35196(14) 0.20465(11) 0.41445(8) 0.0113(3) Uani 1 1 d .
C11 C 0.62077(15) 0.19804(10) 0.41665(8) 0.0103(3) Uani 1 1 d .
C12 C 0.58486(15) 0.12912(11) 0.46324(8) 0.0135(3) Uani 1 1 d .
H12 H 0.5043 0.1112 0.4641 0.016 Uiso 1 1 calc R
C13 C 0.66985(15) 0.08767(11) 0.50815(8) 0.0146(3) Uani 1 1 d .
H13 H 0.6457 0.0422 0.5394 0.018 Uiso 1 1 calc R
C14 C 0.78986(15) 0.11292(11) 0.50713(8) 0.0144(3) Uani 1 1 d .
H14 H 0.8461 0.0834 0.5369 0.017 Uiso 1 1 calc R
C15 C 0.82706(15) 0.18230(11) 0.46188(8) 0.0131(3) Uani 1 1 d .
H15 H 0.9079 0.1993 0.4611 0.016 Uiso 1 1 calc R
C16 C 0.74168(15) 0.22604(10) 0.41780(8) 0.0112(3) Uani 1 1 d .
C17 C 0.86244(14) 0.34880(11) 0.36684(8) 0.0108(3) Uani 1 1 d .
C18 C 0.94986(15) 0.35664(11) 0.42984(8) 0.0117(3) Uani 1 1 d .
C19 C 0.89451(14) 0.40623(11) 0.30751(8) 0.0109(3) Uani 1 1 d .
C20 C 0.98175(15) 0.47809(11) 0.31857(9) 0.0142(3) Uani 1 1 d .
H20 H 1.0079 0.4933 0.3632 0.017 Uiso 1 1 calc R
C21 C 1.02933(15) 0.52651(11) 0.26471(9) 0.0168(4) Uani 1 1 d .
H21 H 1.0851 0.5752 0.2729 0.020 Uiso 1 1 calc R
C22 C 0.99317(15) 0.50187(11) 0.19815(9) 0.0161(4) Uani 1 1 d .
H22 H 1.0286 0.5318 0.1617 0.019 Uiso 1 1 calc R
C23 C 0.90543(14) 0.43360(11) 0.18522(8) 0.0138(3) Uani 1 1 d .
H23 H 0.8817 0.4185 0.1402 0.017 Uiso 1 1 calc R
C24 C 0.85140(14) 0.38649(11) 0.23962(8) 0.0110(3) Uani 1 1 d .
O9 O 0.95881(12) -0.03994(9) 0.39417(7) 0.0271(3) Uani 1 1 d .
O10 O -0.07989(13) -0.03256(10) 0.08101(9) 0.0408(4) Uani 1 1 d .
N5 N 0.94676(15) 0.04474(10) 0.29509(8) 0.0238(4) Uani 1 1 d .
N6 N 0.09229(14) 0.05648(11) 0.08966(7) 0.0225(3) Uani 1 1 d .
C25 C 0.90219(17) 0.00646(12) 0.35075(10) 0.0223(4) Uani 1 1 d .
H25 H 0.8206 0.0159 0.3571 0.027 Uiso 1 1 calc R
C26 C 1.07411(19) 0.03482(15) 0.28243(11) 0.0344(5) Uani 1 1 d .
H26A H 1.1175 0.0170 0.3241 0.052 Uiso 1 1 calc R
H26B H 1.1046 0.0945 0.2664 0.052 Uiso 1 1 calc R
H26C H 1.0843 -0.0136 0.2484 0.052 Uiso 1 1 calc R
C27 C 0.8702(2) 0.09066(17) 0.24312(12) 0.0438(6) Uani 1 1 d .
H27A H 0.7896 0.0951 0.2586 0.066 Uiso 1 1 calc R
H27B H 0.8696 0.0538 0.2017 0.066 Uiso 1 1 calc R
H27C H 0.9003 0.1536 0.2345 0.066 Uiso 1 1 calc R
C28 C 0.02977(19) -0.02401(14) 0.09076(10) 0.0286(4) Uani 1 1 d .
H28 H 0.0732 -0.0797 0.0998 0.034 Uiso 1 1 calc R
C29 C 0.22073(18) 0.05791(15) 0.10496(11) 0.0339(5) Uani 1 1 d .
H29A H 0.2497 -0.0063 0.1107 0.051 Uiso 1 1 calc R
H29B H 0.2376 0.0933 0.1464 0.051 Uiso 1 1 calc R
H29C H 0.2603 0.0878 0.0679 0.051 Uiso 1 1 calc R
C30 C 0.0334(2) 0.14642(14) 0.07207(12) 0.0372(5) Uani 1 1 d .
H30A H -0.0383 0.1343 0.0440 0.056 Uiso 1 1 calc R
H30B H 0.0872 0.1858 0.0474 0.056 Uiso 1 1 calc R
H30C H 0.0124 0.1786 0.1132 0.056 Uiso 1 1 calc R
H7A H 0.7888(10) 0.0409(15) 0.0580(12) 0.062(9) Uiso 1 1 d D
H7B H 0.6657(14) 0.0198(12) 0.0384(11) 0.050(8) Uiso 1 1 d D
H8A H 0.6718(14) 0.3882(12) -0.0297(8) 0.030(6) Uiso 1 1 d D
H8B H 0.5967(18) 0.4041(13) 0.0271(8) 0.043(7) Uiso 1 1 d D

loop_
_atom_site_aniso_label
_atom_site_aniso_U_11
_atom_site_aniso_U_22
_atom_site_aniso_U_33
_atom_site_aniso_U_23
_atom_site_aniso_U_13
_atom_site_aniso_U_12
Cd1 0.00985(7) 0.01436(7) 0.00809(7) -0.00036(4) 0.00180(5) -0.00009(4)
Ni1 0.00701(10) 0.01277(10) 0.00646(11) 0.00100(7) 0.00061(8) -0.00070(7)
O1 0.0114(6) 0.0212(6) 0.0091(6) -0.0032(4) 0.0020(5) -0.0020(5)
O2 0.0113(6) 0.0224(6) 0.0084(6) -0.0022(4) 0.0033(5) -0.0014(5)
O3 0.0142(6) 0.0138(6) 0.0183(6) 0.0004(5) 0.0039(5) -0.0014(5)
O4 0.0116(6) 0.0174(6) 0.0108(6) -0.0021(4) 0.0026(5) -0.0008(4)
O5 0.0201(7) 0.0189(6) 0.0134(6) -0.0031(5) -0.0008(5) 0.0020(5)
O6 0.0101(6) 0.0212(6) 0.0146(6) 0.0028(5) -0.0004(5) 0.0017(5)
O7 0.0164(7) 0.0170(6) 0.0453(9) 0.0065(6) -0.0062(6) -0.0027(5)
O8 0.0172(7) 0.0170(6) 0.0182(7) -0.0007(5) 0.0061(5) 0.0008(5)
N1 0.0071(6) 0.0149(7) 0.0076(7) 0.0010(5) 0.0016(5) 0.0005(5)
N2 0.0104(7) 0.0102(6) 0.0085(7) 0.0001(5) 0.0002(5) 0.0008(5)
N3 0.0110(7) 0.0122(6) 0.0088(7) 0.0009(5) 0.0015(5) 0.0009(5)
N4 0.0090(7) 0.0143(6) 0.0086(7) 0.0012(5) 0.0009(5) -0.0007(5)
C1 0.0099(8) 0.0121(7) 0.0106(8) 0.0017(6) 0.0019(6) 0.0003(6)
C2 0.0089(8) 0.0124(7) 0.0111(8) 0.0023(6) 0.0003(6) 0.0015(6)
C3 0.0081(8) 0.0112(7) 0.0118(8) -0.0008(6) 0.0009(6) 0.0003(6)
C4 0.0124(8) 0.0204(8) 0.0105(8) 0.0020(6) 0.0011(6) 0.0006(6)
C5 0.0114(8) 0.0222(8) 0.0145(9) 0.0025(7) -0.0027(7) 0.0035(7)
C6 0.0093(8) 0.0227(9) 0.0198(9) -0.0001(7) 0.0024(7) 0.0037(6)
C7 0.0107(8) 0.0188(8) 0.0125(8) 0.0000(6) 0.0035(7) 0.0012(6)
C8 0.0093(8) 0.0107(7) 0.0109(8) 0.0006(6) 0.0008(6) 0.0007(6)
C9 0.0116(8) 0.0075(7) 0.0105(8) -0.0028(6) 0.0028(6) 0.0003(6)
C10 0.0078(8) 0.0162(8) 0.0098(8) 0.0025(6) 0.0006(6) 0.0018(6)
C11 0.0125(8) 0.0121(7) 0.0061(8) -0.0007(6) 0.0001(6) 0.0026(6)
C12 0.0124(8) 0.0151(8) 0.0131(8) -0.0007(6) 0.0014(6) -0.0024(6)
C13 0.0197(9) 0.0133(8) 0.0110(8) 0.0027(6) 0.0013(7) -0.0019(6)
C14 0.0180(9) 0.0139(8) 0.0109(8) 0.0015(6) -0.0044(7) 0.0020(6)
C15 0.0116(8) 0.0149(7) 0.0126(8) -0.0005(6) -0.0011(6) -0.0007(6)
C16 0.0133(8) 0.0117(7) 0.0086(8) -0.0004(6) 0.0020(6) 0.0001(6)
C17 0.0101(8) 0.0117(7) 0.0104(8) -0.0016(6) 0.0008(6) 0.0018(6)
C18 0.0128(8) 0.0118(7) 0.0107(8) 0.0032(6) 0.0013(6) -0.0030(6)
C19 0.0098(8) 0.0111(7) 0.0120(8) 0.0015(6) 0.0018(6) 0.0009(6)
C20 0.0147(8) 0.0129(8) 0.0148(9) -0.0008(6) -0.0020(7) -0.0003(6)
C21 0.0147(9) 0.0139(8) 0.0216(9) 0.0029(7) -0.0011(7) -0.0042(6)
C22 0.0144(9) 0.0169(8) 0.0170(9) 0.0069(7) 0.0012(7) -0.0010(7)
C23 0.0111(8) 0.0169(8) 0.0133(8) 0.0021(6) 0.0006(6) 0.0004(6)
C24 0.0090(8) 0.0109(7) 0.0130(8) 0.0005(6) 0.0001(6) 0.0012(6)
O9 0.0304(8) 0.0281(7) 0.0229(7) 0.0052(6) 0.0034(6) 0.0003(6)
O10 0.0229(8) 0.0268(8) 0.0714(12) 0.0038(7) -0.0107(8) 0.0012(6)
N5 0.0294(9) 0.0193(8) 0.0228(9) 0.0053(6) 0.0019(7) 0.0014(7)
N6 0.0244(9) 0.0211(8) 0.0215(8) 0.0036(6) -0.0037(7) 0.0026(6)
C25 0.0235(10) 0.0168(8) 0.0268(11) -0.0050(8) 0.0020(8) -0.0022(7)
C26 0.0358(13) 0.0310(11) 0.0373(13) 0.0119(9) 0.0128(10) 0.0022(9)
C27 0.0485(15) 0.0441(13) 0.0387(14) 0.0144(11) 0.0011(11) 0.0165(11)
C28 0.0297(12) 0.0218(9) 0.0339(12) 0.0024(8) -0.0044(9) 0.0056(8)
C29 0.0222(11) 0.0386(12) 0.0411(13) -0.0036(10) 0.0029(9) 0.0010(9)
C30 0.0380(13) 0.0229(10) 0.0487(14) 0.0095(9) -0.0173(11) -0.0007(9)

loop_
_atom_type_symbol
_atom_type_description
_atom_type_scat_dispersion_real
_atom_type_scat_dispersion_imag
_atom_type_scat_source
C C 0.0033 0.0016 'International Tables Vol C Tables 4.2.6.8 and 6.1.1.4'
H H 0.0000 0.0000 'International Tables Vol C Tables 4.2.6.8 and 6.1.1.4'
N N 0.0061 0.0033 'International Tables Vol C Tables 4.2.6.8 and 6.1.1.4'
O O 0.0106 0.0060 'International Tables Vol C Tables 4.2.6.8 and 6.1.1.4'
Ni Ni 0.3393 1.1124 'International Tables Vol C Tables 4.2.6.8 and 6.1.1.4'
Cd Cd -0.8075 1.2024 'International Tables Vol C Tables 4.2.6.8 and 6.1.1.4'

loop_
_geom_angle_atom_site_label_1
_geom_angle_atom_site_label_2
_geom_angle_atom_site_label_3
_geom_angle
_geom_angle_site_symmetry_1
_geom_angle_site_symmetry_3
O7 Cd1 O6 99.94(5) . 4_565
O7 Cd1 O4 91.00(5) . 4_665
O6 Cd1 O4 91.37(4) 4_565 4_665
O7 Cd1 O8 178.67(5) . .
O6 Cd1 O8 81.28(4) 4_565 .
O4 Cd1 O8 89.50(4) 4_665 .
O7 Cd1 O1 91.62(5) . .
O6 Cd1 O1 107.01(4) 4_565 .
O4 Cd1 O1 160.67(4) 4_665 .
O8 Cd1 O1 87.50(4) . .
O7 Cd1 O2 93.12(5) . .
O6 Cd1 O2 166.92(4) 4_565 .
O4 Cd1 O2 88.91(4) 4_665 .
O8 Cd1 O2 85.65(4) . .
O1 Cd1 O2 71.82(4) . .
N1 Ni1 N4 85.63(6) . .
N1 Ni1 N3 175.73(6) . .
N4 Ni1 N3 93.48(6) . .
N1 Ni1 N2 94.04(6) . .
N4 Ni1 N2 175.90(6) . .
N3 Ni1 N2 86.55(6) . .
C1 O1 Cd1 115.91(10) . .
C2 O2 Cd1 113.37(10) . .
C10 O4 Cd1 126.19(10) . 4_566
C18 O6 Cd1 118.71(10) . 4_666
Cd1 O7 H7A 128.5(15) . .
Cd1 O7 H7B 117.4(14) . .
H7A O7 H7B 113.2(14) . .
Cd1 O8 H8A 104.0(13) . .
Cd1 O8 H8B 117.9(15) . .
H8A O8 H8B 116.0(14) . .
C1 N1 C3 122.98(14) . .
C1 N1 Ni1 111.34(11) . .
C3 N1 Ni1 125.65(10) . .
C9 N2 C11 124.76(13) . .
C9 N2 Ni1 125.66(11) . .
C11 N2 Ni1 109.55(10) . .
C17 N3 C16 124.61(14) . .
C17 N3 Ni1 126.08(11) . .
C16 N3 Ni1 109.31(10) . .
C2 N4 C24 124.56(13) . .
C2 N4 Ni1 110.27(10) . .
C24 N4 Ni1 125.13(11) . .
O1 C1 N1 128.74(15) . .
O1 C1 C2 119.72(13) . .
N1 C1 C2 111.49(14) . .
O2 C2 N4 128.86(15) . .
O2 C2 C1 119.17(14) . .
N4 C2 C1 111.88(13) . .
C4 C3 N1 120.92(14) . .
C4 C3 C8 119.50(14) . .
N1 C3 C8 119.39(14) . .
C5 C4 C3 120.82(15) . .
C5 C4 H4 119.6 . .
C3 C4 H4 119.6 . .
C4 C5 C6 120.15(16) . .
C4 C5 H5 119.9 . .
C6 C5 H5 119.9 . .
C7 C6 C5 120.12(16) . .
C7 C6 H6 119.9 . .
C5 C6 H6 119.9 . .
C6 C7 C8 121.58(15) . .
C6 C7 H7 119.2 . .
C8 C7 H7 119.2 . .
C7 C8 C3 117.78(15) . .
C7 C8 C9 117.95(14) . .
C3 C8 C9 124.17(14) . .
N2 C9 C8 123.08(14) . .
N2 C9 C10 123.99(14) . .
C8 C9 C10 112.92(14) . .
O3 C10 O4 129.14(15) . .
O3 C10 C9 117.17(13) . .
O4 C10 C9 113.55(13) . .
C12 C11 C16 119.15(15) . .
C12 C11 N2 126.36(15) . .
C16 C11 N2 114.09(13) . .
C13 C12 C11 119.66(15) . .
C13 C12 H12 120.2 . .
C11 C12 H12 120.2 . .
C14 C13 C12 120.85(15) . .
C14 C13 H13 119.6 . .
C12 C13 H13 119.6 . .
C13 C14 C15 120.34(16) . .
C13 C14 H14 119.8 . .
C15 C14 H14 119.8 . .
C14 C15 C16 119.13(15) . .
C14 C15 H15 120.4 . .
C16 C15 H15 120.4 . .
C15 C16 C11 120.78(14) . .
C15 C16 N3 124.80(15) . .
C11 C16 N3 113.97(14) . .
N3 C17 C19 122.14(15) . .
N3 C17 C18 122.61(14) . .
C19 C17 C18 115.20(13) . .
O5 C18 O6 127.55(16) . .
O5 C18 C17 117.99(14) . .
O6 C18 C17 114.44(13) . .
C20 C19 C24 118.90(14) . .
C20 C19 C17 117.51(14) . .
C24 C19 C17 123.28(14) . .
C21 C20 C19 121.40(16) . .
C21 C20 H20 119.3 . .
C19 C20 H20 119.3 . .
C20 C21 C22 119.31(15) . .
C20 C21 H21 120.3 . .
C22 C21 H21 120.3 . .
C23 C22 C21 120.96(15) . .
C23 C22 H22 119.5 . .
C21 C22 H22 119.5 . .
C22 C23 C24 120.59(16) . .
C22 C23 H23 119.7 . .
C24 C23 H23 119.7 . .
N4 C24 C23 121.40(15) . .
N4 C24 C19 119.87(13) . .
C23 C24 C19 118.56(15) . .
C25 N5 C27 121.66(17) . .
C25 N5 C26 120.28(16) . .
C27 N5 C26 117.90(16) . .
C28 N6 C29 121.48(16) . .
C28 N6 C30 120.74(17) . .
C29 N6 C30 117.78(16) . .
O9 C25 N5 125.76(18) . .
O9 C25 H25 117.1 . .
N5 C25 H25 117.1 . .
N5 C26 H26A 109.5 . .
N5 C26 H26B 109.5 . .
H26A C26 H26B 109.5 . .
N5 C26 H26C 109.5 . .
H26A C26 H26C 109.5 . .
H26B C26 H26C 109.5 . .
N5 C27 H27A 109.5 . .
N5 C27 H27B 109.5 . .
H27A C27 H27B 109.5 . .
N5 C27 H27C 109.5 . .
H27A C27 H27C 109.5 . .
H27B C27 H27C 109.5 . .
O10 C28 N6 126.62(18) . .
O10 C28 H28 116.7 . .
N6 C28 H28 116.7 . .
N6 C29 H29A 109.5 . .
N6 C29 H29B 109.5 . .
H29A C29 H29B 109.5 . .
N6 C29 H29C 109.5 . .
H29A C29 H29C 109.5 . .
H29B C29 H29C 109.5 . .
N6 C30 H30A 109.5 . .
N6 C30 H30B 109.5 . .
H30A C30 H30B 109.5 . .
N6 C30 H30C 109.5 . .
H30A C30 H30C 109.5 . .
H30B C30 H30C 109.5 . .

loop_
_geom_bond_atom_site_label_1
_geom_bond_atom_site_label_2
_geom_bond_distance
_geom_bond_site_symmetry_2
Cd1 O7 2.2325(13) .
Cd1 O6 2.2626(12) 4_565
Cd1 O4 2.2805(11) 4_665
Cd1 O8 2.2943(12) .
Cd1 O1 2.3075(11) .
Cd1 O2 2.3826(12) .
Ni1 N1 1.8478(14) .
Ni1 N4 1.8628(12) .
Ni1 N3 1.8661(14) .
Ni1 N2 1.8773(13) .
O1 C1 1.2376(19) .
O2 C2 1.2462(19) .
O3 C10 1.2443(18) .
O4 C10 1.2591(19) .
O4 Cd1 2.2806(11) 4_566
O5 C18 1.2344(19) .
O6 C18 1.2611(19) .
O6 Cd1 2.2628(12) 4_666
O7 H7A 0.861(9) .
O7 H7B 0.854(9) .
O8 H8A 0.853(9) .
O8 H8B 0.843(9) .
N1 C1 1.3403(19) .
N1 C3 1.400(2) .
N2 C9 1.303(2) .
N2 C11 1.431(2) .
N3 C17 1.302(2) .
N3 C16 1.435(2) .
N4 C2 1.342(2) .
N4 C24 1.397(2) .
C1 C2 1.530(2) .
C3 C4 1.396(2) .
C3 C8 1.419(2) .
C4 C5 1.379(2) .
C4 H4 0.9300 .
C5 C6 1.390(2) .
C5 H5 0.9300 .
C6 C7 1.364(2) .
C6 H6 0.9300 .
C7 C8 1.416(2) .
C7 H7 0.9300 .
C8 C9 1.456(2) .
C9 C10 1.535(2) .
C11 C12 1.398(2) .
C11 C16 1.398(2) .
C12 C13 1.385(2) .
C12 H12 0.9300 .
C13 C14 1.380(2) .
C13 H13 0.9300 .
C14 C15 1.390(2) .
C14 H14 0.9300 .
C15 C16 1.392(2) .
C15 H15 0.9300 .
C17 C19 1.469(2) .
C17 C18 1.535(2) .
C19 C20 1.407(2) .
C19 C24 1.416(2) .
C20 C21 1.379(2) .
C20 H20 0.9300 .
C21 C22 1.386(2) .
C21 H21 0.9300 .
C22 C23 1.380(2) .
C22 H22 0.9300 .
C23 C24 1.409(2) .
C23 H23 0.9300 .
O9 C25 1.219(2) .
O10 C28 1.230(2) .
N5 C25 1.329(2) .
N5 C27 1.444(3) .
N5 C26 1.454(2) .
N6 C28 1.325(2) .
N6 C29 1.444(2) .
N6 C30 1.453(2) .
C25 H25 0.9300 .
C26 H26A 0.9600 .
C26 H26B 0.9600 .
C26 H26C 0.9600 .
C27 H27A 0.9600 .
C27 H27B 0.9600 .
C27 H27C 0.9600 .
C28 H28 0.9300 .
C29 H29A 0.9600 .
C29 H29B 0.9600 .
C29 H29C 0.9600 .
C30 H30A 0.9600 .
C30 H30B 0.9600 .
C30 H30C 0.9600 .

loop_
_geom_torsion_atom_site_label_1
_geom_torsion_atom_site_label_2
_geom_torsion_atom_site_label_3
_geom_torsion_atom_site_label_4
_geom_torsion
_geom_torsion_site_symmetry_1
O7 Cd1 O1 C1 93.06(11) .
O6 Cd1 O1 C1 -166.03(11) 4_565
O4 Cd1 O1 C1 -4.62(19) 4_665
O8 Cd1 O1 C1 -85.94(11) .
O2 Cd1 O1 C1 0.30(11) .
O7 Cd1 O2 C2 -91.50(10) .
O6 Cd1 O2 C2 86.2(2) 4_565
O4 Cd1 O2 C2 177.56(10) 4_665
O8 Cd1 O2 C2 87.98(10) .
O1 Cd1 O2 C2 -0.81(10) .
N4 Ni1 N1 C1 26.62(11) .
N3 Ni1 N1 C1 -51.5(8) .
N2 Ni1 N1 C1 -149.29(11) .
N4 Ni1 N1 C3 -155.17(12) .
N3 Ni1 N1 C3 126.8(7) .
N2 Ni1 N1 C3 28.92(12) .
N1 Ni1 N2 C9 -23.51(13) .
N4 Ni1 N2 C9 -108.7(8) .
N3 Ni1 N2 C9 160.72(13) .
N1 Ni1 N2 C11 154.43(10) .
N4 Ni1 N2 C11 69.2(9) .
N3 Ni1 N2 C11 -21.34(10) .
N1 Ni1 N3 C17 105.5(7) .
N4 Ni1 N3 C17 27.75(13) .
N2 Ni1 N3 C17 -156.36(13) .
N1 Ni1 N3 C16 -75.1(8) .
N4 Ni1 N3 C16 -152.91(10) .
N2 Ni1 N3 C16 22.98(10) .
N1 Ni1 N4 C2 -27.37(11) .
N3 Ni1 N4 C2 148.45(11) .
N2 Ni1 N4 C2 58.1(9) .
N1 Ni1 N4 C24 155.10(13) .
N3 Ni1 N4 C24 -29.08(13) .
N2 Ni1 N4 C24 -119.4(8) .
Cd1 O1 C1 N1 177.33(13) .
Cd1 O1 C1 C2 0.16(18) .
C3 N1 C1 O1 -15.5(3) .
Ni1 N1 C1 O1 162.75(14) .
C3 N1 C1 C2 161.86(13) .
Ni1 N1 C1 C2 -19.88(15) .
Cd1 O2 C2 N4 -175.14(13) .
Cd1 O2 C2 C1 1.18(17) .
C24 N4 C2 O2 16.2(3) .
Ni1 N4 C2 O2 -161.34(14) .
C24 N4 C2 C1 -160.34(14) .
Ni1 N4 C2 C1 22.11(15) .
O1 C1 C2 O2 -1.0(2) .
N1 C1 C2 O2 -178.61(13) .
O1 C1 C2 N4 175.94(14) .
N1 C1 C2 N4 -1.69(18) .
C1 N1 C3 C4 -24.0(2) .
Ni1 N1 C3 C4 158.02(12) .
C1 N1 C3 C8 161.13(14) .
Ni1 N1 C3 C8 -16.88(19) .
N1 C3 C4 C5 -172.47(14) .
C8 C3 C4 C5 2.4(2) .
C3 C4 C5 C6 -1.9(2) .
C4 C5 C6 C7 0.1(3) .
C5 C6 C7 C8 1.0(2) .
C6 C7 C8 C3 -0.4(2) .
C6 C7 C8 C9 -176.94(15) .
C4 C3 C8 C7 -1.3(2) .
N1 C3 C8 C7 173.69(13) .
C4 C3 C8 C9 175.01(14) .
N1 C3 C8 C9 -10.0(2) .
C11 N2 C9 C8 -171.54(14) .
Ni1 N2 C9 C8 6.1(2) .
C11 N2 C9 C10 9.7(2) .
Ni1 N2 C9 C10 -172.69(10) .
C7 C8 C9 N2 -167.92(14) .
C3 C8 C9 N2 15.8(2) .
C7 C8 C9 C10 10.98(19) .
C3 C8 C9 C10 -165.31(14) .
Cd1 O4 C10 O3 -24.7(3) 4_566
Cd1 O4 C10 C9 150.89(10) 4_566
N2 C9 C10 O3 -100.44(19) .
C8 C9 C10 O3 80.67(18) .
N2 C9 C10 O4 83.38(19) .
C8 C9 C10 O4 -95.51(17) .
C9 N2 C11 C12 20.4(2) .
Ni1 N2 C11 C12 -157.57(13) .
C9 N2 C11 C16 -167.04(14) .
Ni1 N2 C11 C16 15.00(16) .
C16 C11 C12 C13 -2.0(2) .
N2 C11 C12 C13 170.20(14) .
C11 C12 C13 C14 -0.5(2) .
C12 C13 C14 C15 1.5(2) .
C13 C14 C15 C16 0.2(2) .
C14 C15 C16 C11 -2.8(2) .
C14 C15 C16 N3 -174.63(14) .
C12 C11 C16 C15 3.7(2) .
N2 C11 C16 C15 -169.45(14) .
C12 C11 C16 N3 176.39(13) .
N2 C11 C16 N3 3.24(19) .
C17 N3 C16 C15 -28.3(2) .
Ni1 N3 C16 C15 152.33(13) .
C17 N3 C16 C11 159.34(14) .
Ni1 N3 C16 C11 -20.01(15) .
C16 N3 C17 C19 171.63(14) .
Ni1 N3 C17 C19 -9.1(2) .
C16 N3 C17 C18 -5.8(2) .
Ni1 N3 C17 C18 173.47(10) .
Cd1 O6 C18 O5 16.3(2) 4_666
Cd1 O6 C18 C17 -165.17(9) 4_666
N3 C17 C18 O5 -77.78(19) .
C19 C17 C18 O5 104.66(16) .
N3 C17 C18 O6 103.51(17) .
C19 C17 C18 O6 -74.06(17) .
N3 C17 C19 C20 167.60(15) .
C18 C17 C19 C20 -14.8(2) .
N3 C17 C19 C24 -19.0(2) .
C18 C17 C19 C24 158.61(14) .
C24 C19 C20 C21 -2.7(2) .
C17 C19 C20 C21 171.01(15) .
C19 C20 C21 C22 -2.0(2) .
C20 C21 C22 C23 3.8(2) .
C21 C22 C23 C24 -0.7(2) .
C2 N4 C24 C23 19.7(2) .
Ni1 N4 C24 C23 -163.14(11) .
C2 N4 C24 C19 -165.07(14) .
Ni1 N4 C24 C19 12.1(2) .
C22 C23 C24 N4 171.30(15) .
C22 C23 C24 C19 -4.0(2) .
C20 C19 C24 N4 -169.74(14) .
C17 C19 C24 N4 16.9(2) .
C20 C19 C24 C23 5.7(2) .
C17 C19 C24 C23 -167.70(14) .
C27 N5 C25 O9 173.86(19) .
C26 N5 C25 O9 -1.4(3) .
C29 N6 C28 O10 177.2(2) .
C30 N6 C28 O10 -3.6(3) .
